data_4084568
loop_
_publ_author_name
'Blaya, Mar\'ia'
'Bautista, Delia'
'Gil-Rubio, Juan'
'Vicente, Jos\'e'

_publ_section_title
;
 Synthesis of Au(I) Trifluoromethyl Complexes. Oxidation to Au(III) and
 Reductive Elimination of Halotrifluoromethanes
;
_journal_issue 22
_journal_name_full Organometallics
_journal_page_first 6358
_journal_paper_doi 10.1021/om500669j
_journal_volume 33
_journal_year 2014
_chemical_formula_sum 'C6 H9 Au F3 N'
_chemical_formula_weight 349.11
_chemical_name_systematic
; 
 ? 
;
_space_group_IT_number 14
_symmetry_cell_setting monoclinic
_symmetry_space_group_name_Hall '-P 2ybc'
_symmetry_space_group_name_H-M 'P 1 21/c 1'
_atom_sites_solution_hydrogens geom
_atom_sites_solution_primary direct
_atom_sites_solution_secondary difmap
_audit_creation_method SHELXL-97
_cell_angle_alpha 90.00
_cell_angle_beta 110.751(2)
_cell_angle_gamma 90.00
_cell_formula_units_Z 8
_cell_length_a 11.1211(6)
_cell_length_b 16.9487(9)
_cell_length_c 10.3077(6)
_cell_measurement_reflns_used 9880
_cell_measurement_temperature 100(2)
_cell_measurement_theta_max 30.49
_cell_measurement_theta_min 2.40
_cell_volume 1816.84(18)
_computing_cell_refinement 'SAINT V8.27B (Bruker AXS Inc., 2011)'
_computing_data_collection 'APEX2 2013.2 (Bruker AXS Inc.)'
_computing_data_reduction 'SAINT V8.27B (Bruker AXS Inc., 2011)'
_computing_molecular_graphics 'Bruker SHELXTL'
_computing_publication_material 'Bruker SHELXTL'
_computing_structure_refinement 'SHELXL-97 (Sheldrick, 2008)'
_computing_structure_solution 'SHELXS-97 (Sheldrick, 2008)'
_diffrn_ambient_temperature 100(2)
_diffrn_detector_area_resol_mean 10.4167
_diffrn_measured_fraction_theta_full 1.000
_diffrn_measured_fraction_theta_max 1.000
_diffrn_measurement_device_type 'Bruker D8 QUEST'
_diffrn_measurement_method \w-scans
_diffrn_radiation_monochromator multilayer
_diffrn_radiation_source 'fine-focus sealed tube'
_diffrn_radiation_type MoK\a
_diffrn_radiation_wavelength 0.71073
_diffrn_reflns_av_R_equivalents 0.0692
_diffrn_reflns_av_sigmaI/netI 0.0314
_diffrn_reflns_limit_h_max 14
_diffrn_reflns_limit_h_min -14
_diffrn_reflns_limit_k_max 22
_diffrn_reflns_limit_k_min -22
_diffrn_reflns_limit_l_max 13
_diffrn_reflns_limit_l_min -13
_diffrn_reflns_number 42978
_diffrn_reflns_theta_full 26.00
_diffrn_reflns_theta_max 28.28
_diffrn_reflns_theta_min 2.30
_exptl_absorpt_coefficient_mu 16.181
_exptl_absorpt_correction_T_max 0.9011
_exptl_absorpt_correction_T_min 0.5664
_exptl_absorpt_correction_type multi-scan
_exptl_absorpt_process_details SADABS
_exptl_crystal_colour colourless
_exptl_crystal_density_diffrn 2.553
_exptl_crystal_density_method 'not measured'
_exptl_crystal_description prism
_exptl_crystal_F_000 1264
_exptl_crystal_size_max 0.20
_exptl_crystal_size_mid 0.14
_exptl_crystal_size_min 0.07
_refine_diff_density_max 0.910
_refine_diff_density_min -1.256
_refine_diff_density_rms 0.141
_refine_ls_extinction_method none
_refine_ls_goodness_of_fit_ref 1.095
_refine_ls_hydrogen_treatment 'rigid methyls, others riding'
_refine_ls_matrix_type full
_refine_ls_number_parameters 232
_refine_ls_number_reflns 4511
_refine_ls_number_restraints 27
_refine_ls_restrained_S_all 1.098
_refine_ls_R_factor_all 0.0238
_refine_ls_R_factor_gt 0.0196
_refine_ls_shift/su_max 0.004
_refine_ls_shift/su_mean 0.000
_refine_ls_structure_factor_coef Fsqd
_refine_ls_weighting_details 'calc w=1/[\s^2^(Fo^2^)+(0.0000P)^2^+1.9777P] where P=(Fo^2^+2Fc^2^)/3'
_refine_ls_weighting_scheme calc
_refine_ls_wR_factor_gt 0.0431
_refine_ls_wR_factor_ref 0.0443
_reflns_number_gt 4141
_reflns_number_total 4511
_reflns_threshold_expression >2sigma(I)
_cod_data_source_file om500669j_si_002.cif
_cod_data_source_block mbm312_omspi
_cod_depositor_comments 'Adding full bibliography for 4084565--4084575.cif.'
_cod_original_cell_volume 1816.84(17)
_cod_original_sg_symbol_H-M 'P 2(1)/c'
_cod_database_code 4084568

loop_
_symmetry_equiv_pos_as_xyz
'x, y, z'
'-x, y+1/2, -z+1/2'
'-x, -y, -z'
'x, -y-1/2, z-1/2'

loop_
_atom_site_label
_atom_site_type_symbol
_atom_site_fract_x
_atom_site_fract_y
_atom_site_fract_z
_atom_site_U_iso_or_equiv
_atom_site_adp_type
_atom_site_occupancy
_atom_site_symmetry_multiplicity
_atom_site_calc_flag
_atom_site_refinement_flags
_atom_site_disorder_assembly
_atom_site_disorder_group
Au1 Au 0.196553(12) 0.629955(7) 0.629854(12) 0.01680(4) Uani 1 1 d . . .
Au2 Au 0.084428(13) 0.704519(7) 0.330639(13) 0.02118(4) Uani 1 1 d . A .
C1 C 0.3882(3) 0.6358(2) 0.6650(3) 0.0179(7) Uani 1 1 d . . .
F1 F 0.4571(2) 0.57058(12) 0.7262(2) 0.0323(5) Uani 1 1 d . . .
F2 F 0.4517(2) 0.69532(12) 0.7500(2) 0.0318(5) Uani 1 1 d . . .
F3 F 0.4195(2) 0.64602(16) 0.5494(2) 0.0400(6) Uani 1 1 d . . .
C2 C 0.0101(3) 0.6263(2) 0.6039(4) 0.0210(7) Uani 1 1 d . . .
N1 N -0.0946(3) 0.62863(16) 0.5916(3) 0.0205(6) Uani 1 1 d . . .
C3 C -0.2292(3) 0.63272(19) 0.5836(4) 0.0191(7) Uani 1 1 d . . .
C4 C -0.2243(4) 0.6432(3) 0.7323(4) 0.0407(11) Uani 1 1 d . . .
H4A H -0.1766 0.5993 0.7893 0.061 Uiso 1 1 calc R . .
H4B H -0.3120 0.6441 0.7335 0.061 Uiso 1 1 calc R . .
H4C H -0.1812 0.6930 0.7696 0.061 Uiso 1 1 calc R . .
C5 C -0.2929(4) 0.5557(2) 0.5199(4) 0.0282(8) Uani 1 1 d . . .
H5A H -0.2890 0.5499 0.4268 0.042 Uiso 1 1 calc R . .
H5B H -0.3829 0.5560 0.5135 0.042 Uiso 1 1 calc R . .
H5C H -0.2478 0.5115 0.5782 0.042 Uiso 1 1 calc R . .
C6 C -0.2905(4) 0.7026(2) 0.4920(5) 0.0344(9) Uani 1 1 d . . .
H6A H -0.2428 0.7508 0.5316 0.052 Uiso 1 1 calc R . .
H6B H -0.3799 0.7081 0.4864 0.052 Uiso 1 1 calc R . .
H6C H -0.2882 0.6941 0.3988 0.052 Uiso 1 1 calc R . .
C11 C -0.0340(4) 0.6189(2) 0.2168(4) 0.0312(9) Uani 1 1 d D . .
F4 F 0.001(2) 0.5435(10) 0.261(2) 0.057(5) Uani 0.50 1 d PDU A 1
F5 F -0.1559(14) 0.6221(11) 0.212(2) 0.050(4) Uani 0.50 1 d PDU A 1
F6 F -0.0460(16) 0.6147(9) 0.0816(13) 0.058(4) Uani 0.50 1 d PDU A 1
F4B F 0.0176(17) 0.5462(9) 0.235(2) 0.048(3) Uani 0.50 1 d PD A 2
F5B F -0.1462(14) 0.6099(12) 0.241(2) 0.067(5) Uani 0.50 1 d PD A 2
F6B F -0.0741(16) 0.6308(9) 0.0777(12) 0.048(3) Uani 0.50 1 d PD A 2
C12 C 0.1988(4) 0.7895(2) 0.4402(4) 0.0236(8) Uani 1 1 d . . .
N2 N 0.2652(3) 0.83689(17) 0.5064(3) 0.0218(6) Uani 1 1 d . A .
C13 C 0.3483(3) 0.90001(19) 0.5864(3) 0.0197(7) Uani 1 1 d . . .
C14 C 0.3434(4) 0.8977(2) 0.7324(4) 0.0266(8) Uani 1 1 d . A .
H14A H 0.2556 0.9090 0.7281 0.040 Uiso 1 1 calc R . .
H14B H 0.4023 0.9373 0.7904 0.040 Uiso 1 1 calc R . .
H14C H 0.3690 0.8452 0.7726 0.040 Uiso 1 1 calc R . .
C15 C 0.4832(4) 0.8834(3) 0.5894(4) 0.0342(9) Uani 1 1 d . A .
H15A H 0.5127 0.8327 0.6354 0.051 Uiso 1 1 calc R . .
H15B H 0.5411 0.9254 0.6406 0.051 Uiso 1 1 calc R . .
H15C H 0.4828 0.8813 0.4943 0.051 Uiso 1 1 calc R . .
C16 C 0.2941(5) 0.9768(2) 0.5123(4) 0.0378(10) Uani 1 1 d . A .
H16A H 0.3002 0.9766 0.4198 0.057 Uiso 1 1 calc R . .
H16B H 0.3433 1.0213 0.5659 0.057 Uiso 1 1 calc R . .
H16C H 0.2037 0.9819 0.5035 0.057 Uiso 1 1 calc R . .

loop_
_atom_site_aniso_label
_atom_site_aniso_U_11
_atom_site_aniso_U_22
_atom_site_aniso_U_33
_atom_site_aniso_U_23
_atom_site_aniso_U_13
_atom_site_aniso_U_12
Au1 0.01413(7) 0.02142(7) 0.01476(7) 0.00049(5) 0.00502(5) -0.00037(5)
Au2 0.02369(8) 0.01765(7) 0.01603(7) -0.00095(5) -0.00059(6) -0.00076(5)
C1 0.0133(15) 0.0223(17) 0.0155(15) 0.0024(13) 0.0018(13) -0.0003(13)
F1 0.0210(11) 0.0254(11) 0.0421(13) 0.0041(10) 0.0009(10) 0.0067(9)
F2 0.0214(11) 0.0290(12) 0.0407(13) -0.0097(10) 0.0058(10) -0.0079(9)
F3 0.0198(11) 0.0813(18) 0.0209(11) 0.0078(12) 0.0096(10) 0.0028(12)
C2 0.0177(17) 0.0255(18) 0.0178(16) -0.0009(14) 0.0036(14) -0.0035(14)
N1 0.0168(15) 0.0243(15) 0.0208(14) -0.0011(12) 0.0070(12) -0.0023(11)
C3 0.0114(15) 0.0232(17) 0.0230(17) -0.0030(14) 0.0065(14) -0.0039(13)
C4 0.028(2) 0.069(3) 0.031(2) -0.015(2) 0.0188(19) -0.009(2)
C5 0.0205(18) 0.0244(18) 0.035(2) -0.0046(16) 0.0047(16) -0.0069(15)
C6 0.027(2) 0.0234(19) 0.049(3) 0.0046(18) 0.0088(19) -0.0008(16)
C11 0.029(2) 0.028(2) 0.028(2) 0.0002(16) -0.0004(17) 0.0055(16)
F4 0.057(8) 0.024(4) 0.064(7) 0.006(4) -0.009(4) 0.000(4)
F5 0.030(5) 0.036(4) 0.069(7) -0.016(4) 0.000(4) 0.001(3)
F6 0.075(7) 0.056(8) 0.036(5) -0.014(4) 0.014(5) -0.024(6)
F4B 0.033(4) 0.019(4) 0.068(8) -0.013(4) -0.012(5) -0.002(3)
F5B 0.048(8) 0.091(12) 0.074(9) -0.050(7) 0.037(7) -0.046(7)
F6B 0.070(7) 0.033(4) 0.016(4) -0.008(3) -0.014(3) 0.002(4)
C12 0.029(2) 0.0230(18) 0.0181(16) 0.0052(14) 0.0078(15) 0.0021(15)
N2 0.0292(17) 0.0182(14) 0.0162(14) 0.0026(12) 0.0059(13) -0.0028(12)
C13 0.0232(17) 0.0189(16) 0.0141(15) -0.0021(13) 0.0030(14) -0.0090(14)
C14 0.030(2) 0.0310(19) 0.0197(17) -0.0039(15) 0.0103(16) -0.0056(16)
C15 0.030(2) 0.047(2) 0.028(2) -0.0093(18) 0.0132(18) -0.0106(19)
C16 0.049(3) 0.0198(19) 0.032(2) 0.0048(16) -0.002(2) -0.0089(18)

loop_
_atom_type_symbol
_atom_type_description
_atom_type_scat_dispersion_real
_atom_type_scat_dispersion_imag
_atom_type_scat_source
C C 0.0033 0.0016 'International Tables Vol C Tables 4.2.6.8 and 6.1.1.4'
H H 0.0000 0.0000 'International Tables Vol C Tables 4.2.6.8 and 6.1.1.4'
N N 0.0061 0.0033 'International Tables Vol C Tables 4.2.6.8 and 6.1.1.4'
F F 0.0171 0.0103 'International Tables Vol C Tables 4.2.6.8 and 6.1.1.4'
Au Au -2.0133 8.8022 'International Tables Vol C Tables 4.2.6.8 and 6.1.1.4'

loop_
_geom_angle_atom_site_label_1
_geom_angle_atom_site_label_2
_geom_angle_atom_site_label_3
_geom_angle
C2 Au1 C1 177.44(13)
C2 Au1 Au2 81.33(10)
C1 Au1 Au2 100.43(9)
C12 Au2 C11 179.16(15)
C12 Au2 Au1 77.48(10)
C11 Au2 Au1 103.27(11)
F2 C1 F3 103.5(3)
F2 C1 F1 103.0(3)
F3 C1 F1 103.4(3)
F2 C1 Au1 115.0(2)
F3 C1 Au1 115.2(2)
F1 C1 Au1 115.1(2)
N1 C2 Au1 176.0(3)
C2 N1 C3 176.9(4)
N1 C3 C6 107.2(3)
N1 C3 C5 107.0(3)
C6 C3 C5 111.3(3)
N1 C3 C4 106.0(3)
C6 C3 C4 112.5(3)
C5 C3 C4 112.3(3)
F4B C11 F5 114.8(13)
F4B C11 F6 88.6(12)
F5 C11 F6 103.7(9)
F4B C11 F6B 104.3(10)
F5 C11 F6B 90.5(13)
F6 C11 F6B 17.2(11)
F4B C11 F4 16.0(16)
F5 C11 F4 102.4(10)
F6 C11 F4 101.8(9)
F6B C11 F4 115.9(12)
F4B C11 F5B 104.3(11)
F5 C11 F5B 14.7(14)
F6 C11 F5B 115.0(13)
F6B C11 F5B 103.5(10)
F4 C11 F5B 90.3(14)
F4B C11 Au2 114.7(9)
F5 C11 Au2 115.5(10)
F6 C11 Au2 116.1(8)
F6B C11 Au2 114.0(8)
F4 C11 Au2 115.3(11)
F5B C11 Au2 114.8(9)
N2 C12 Au2 178.0(3)
C12 N2 C13 177.5(3)
N2 C13 C15 107.4(3)
N2 C13 C16 106.5(3)
C15 C13 C16 112.5(3)
N2 C13 C14 107.5(3)
C15 C13 C14 110.9(3)
C16 C13 C14 111.8(3)

loop_
_geom_bond_atom_site_label_1
_geom_bond_atom_site_label_2
_geom_bond_distance
Au1 C2 1.996(4)
Au1 C1 2.034(3)
Au1 Au2 3.1526(2)
Au2 C12 1.988(4)
Au2 C11 2.031(4)
C1 F2 1.359(4)
C1 F3 1.365(4)
C1 F1 1.365(4)
C2 N1 1.126(5)
N1 C3 1.471(4)
C3 C6 1.518(5)
C3 C5 1.519(5)
C3 C4 1.525(5)
C11 F4B 1.343(14)
C11 F5 1.341(13)
C11 F6 1.354(12)
C11 F6B 1.357(12)
C11 F4 1.365(13)
C11 F5B 1.368(14)
C12 N2 1.139(5)
N2 C13 1.462(4)
C13 C15 1.515(5)
C13 C16 1.521(5)
C13 C14 1.526(5)
